data_4342795
loop_
_publ_author_name
'Ainsworth, Chris M.'
'Wang, Chun-Hai'
'Johnston, Hannah E.'
'McCabe, Emma E.'
'Tucker, Matthew G.'
'Brand, Helen E. A.'
'Evans, John S. O.'

_publ_section_title
;
 Infinitely Adaptive Transition-Metal Ordering in Ln2O2MSe2-Type
 Oxychalcogenides.
;
_journal_issue 15
_journal_name_full 'Inorganic chemistry'
_journal_page_first 7230
_journal_page_last 7238
_journal_paper_doi 10.1021/acs.inorgchem.5b00599
_journal_volume 54
_journal_year 2015
_chemical_formula_sum 'Cd Ce2 O2 Se2'
_space_group_IT_number 137
_symmetry_cell_setting tetragonal
_symmetry_space_group_name_Hall 'P 4n 2n -1n'
_symmetry_space_group_name_H-M 'P 42/n m c :1'
_cell_angle_alpha 90
_cell_angle_beta 90
_cell_angle_gamma 90
_cell_formula_units_Z 2
_cell_length_a 4.031950(4)
_cell_length_b 4.031950(4)
_cell_length_c 18.54850(3)
_cell_measurement_temperature 293
_cell_volume 301.5359(6)
_diffrn_ambient_temperature 298
_diffrn_radiation_type 'Cu K\a'
_diffrn_radiation_wavelength 1.540596
_exptl_crystal_density_diffrn 6.41626
_cod_data_source_file ic5b00599_si_006.cif
_cod_data_source_block Ce2O2CdSe2-ACS
_cod_depositor_comments
;
The following automatic conversions were performed:

'_symmetry_cell_setting' value 'Tetragonal' changed to 'tetragonal'
according to
/usr/data/users/saulius/crontab/automatic-downloads/rss-feeds/ACS/lib/dictionaries/cif_core.dic
dictionary named 'cif_core.dic' version 2.4.2 from 2011-04-26.

Automatic conversion script
Id: cif_fix_values 3271 2015-04-21 07:52:19Z andrius 

 Adding full bibliography for 4342795--4342931.cif.
;
_cod_original_cell_volume 301.5360(8)
_cod_original_sg_symbol_H-M P42/nmc
_cod_original_formula_sum 'Ce2 O2 Cd Se2'
_cod_database_code 4342795

loop_
_symmetry_equiv_pos_as_xyz
'x, y, z '
'-x, y, z '
'-x+1/2, -y+1/2, -z+1/2 '
'-x+1/2, y+1/2, -z+1/2 '
'-y, -x, -z '
'-y, x, -z '
'-y+1/2, -x+1/2, z+1/2 '
'-y+1/2, x+1/2, z+1/2 '
'y, -x, -z '
'y, x, -z '
'y+1/2, -x+1/2, z+1/2 '
'y+1/2, x+1/2, z+1/2 '
'x, -y, z '
'-x, -y, z '
'x+1/2, -y+1/2, -z+1/2 '
'x+1/2, y+1/2, -z+1/2 '

loop_
_atom_site_label
_atom_site_type_symbol
_atom_site_symmetry_multiplicity
_atom_site_fract_x
_atom_site_fract_y
_atom_site_fract_z
_atom_site_occupancy
_atom_site_B_iso_or_equiv
Ce1 Ce+3 4 0.5 0 0.184640(12) 1 0.71(2)
O1 O-2 4 0 0 0.24891(15) 1 1.03(5)
Cd1 Cd+2 2 0 0 0 1 1.26(3)
Se1 Se 4 0 0.5 0.59314(2) 1 1.04(3)

loop_
_cod_changelog_entry_id
_cod_changelog_entry_author
_cod_changelog_entry_date
_cod_changelog_entry_text
1 'Vaitkus, Antanas' 2024-10-02T10:42:30+03:00
;
 Removed the '_chemical_name_mineral' data item since it had an incorrect value.
;
